data_4108696
loop_
_publ_author_name
'Tillmann K\"opke'
'Maren Pink'
'Jeffrey M. Zaleski'

_publ_section_title
;
 Expansion by Contraction: Diversifying the Photochemical Reactivity Scope
 of Diazo-oxochlorins toward Development of in Situ Alkylating Agents
;
_journal_name_full 'Journal of the American Chemical Society'
_journal_page_first 15864
_journal_page_last 15871
_journal_paper_doi 10.1021/ja800094e
_journal_volume 130
_journal_year 2008
_chemical_formula_moiety 'C48 H36 Cu N4 O2'
_chemical_formula_sum 'C48 H36 Cu N4 O2'
_chemical_formula_weight 764.35
_chemical_name_systematic
; 
 ? 
;
_space_group_IT_number 2
_symmetry_cell_setting triclinic
_symmetry_space_group_name_Hall '-P 1'
_symmetry_space_group_name_H-M 'P -1'
_atom_sites_solution_hydrogens geom
_atom_sites_solution_primary direct
_atom_sites_solution_secondary difmap
_audit_creation_method SHELXL-97
_cell_angle_alpha 67.566(2)
_cell_angle_beta 82.610(2)
_cell_angle_gamma 70.749(2)
_cell_formula_units_Z 2
_cell_length_a 9.8552(9)
_cell_length_b 12.7732(12)
_cell_length_c 16.4636(15)
_cell_measurement_reflns_used 2701
_cell_measurement_temperature 130(2)
_cell_measurement_theta_max 23.7
_cell_measurement_theta_min 2.4
_cell_volume 1808.5(3)
_computing_cell_refinement 'SAINT (Bruker, 2003)'
_computing_data_collection 'SMART (Bruker, 2001)'
_computing_data_reduction 'SAINT (Bruker, 2003)'
_computing_molecular_graphics 'SHELXTL (Bruker, 2003), XTEL (loc. libr.)'
_computing_publication_material 'SHELXTL (Bruker, 2003)'
_computing_structure_refinement 'SHELXL-97 (Sheldrick, 1997)'
_computing_structure_solution 'SIR-2004 (Burla et al., 2005)'
_diffrn_ambient_temperature 130(2)
_diffrn_detector 'CCD area detector'
_diffrn_detector_area_resol_mean 44.52
_diffrn_detector_type 'Bruker SMART 6000'
_diffrn_measured_fraction_theta_full 0.998
_diffrn_measured_fraction_theta_max 0.998
_diffrn_measurement_details '0.30 degree frames measured for 70 seconds each'
_diffrn_measurement_device 'three-circle goniometer with fixed chi'
_diffrn_measurement_device_type 'Bruker Platform goniometer'
_diffrn_measurement_method \w-scans
_diffrn_radiation_monochromator graphite
_diffrn_radiation_source 'fine-focus sealed tube'
_diffrn_radiation_type MoK\a
_diffrn_radiation_wavelength 0.71073
_diffrn_reflns_av_R_equivalents 0.0493
_diffrn_reflns_av_sigmaI/netI 0.0655
_diffrn_reflns_limit_h_max 12
_diffrn_reflns_limit_h_min -12
_diffrn_reflns_limit_k_max 15
_diffrn_reflns_limit_k_min -15
_diffrn_reflns_limit_l_max 20
_diffrn_reflns_limit_l_min -20
_diffrn_reflns_number 18194
_diffrn_reflns_theta_full 26.43
_diffrn_reflns_theta_max 26.43
_diffrn_reflns_theta_min 2.19
_exptl_absorpt_coefficient_mu 0.652
_exptl_absorpt_correction_T_max 0.9681
_exptl_absorpt_correction_T_min 0.8916
_exptl_absorpt_correction_type multi-scan
_exptl_absorpt_process_details 'SADABS, R. Blessing; 1995'
_exptl_crystal_colour 'dark brown'
_exptl_crystal_density_diffrn 1.404
_exptl_crystal_description plate
_exptl_crystal_F_000 794
_exptl_crystal_size_max 0.18
_exptl_crystal_size_mid 0.12
_exptl_crystal_size_min 0.05
_refine_diff_density_max 1.039
_refine_diff_density_min -0.342
_refine_diff_density_rms 0.072
_refine_ls_extinction_method none
_refine_ls_goodness_of_fit_ref 1.017
_refine_ls_hydrogen_treatment riding
_refine_ls_matrix_type full
_refine_ls_number_parameters 497
_refine_ls_number_reflns 7426
_refine_ls_number_restraints 0
_refine_ls_restrained_S_all 1.017
_refine_ls_R_factor_all 0.0808
_refine_ls_R_factor_gt 0.0496
_refine_ls_shift/su_max 0.000
_refine_ls_shift/su_mean 0.000
_refine_ls_structure_factor_coef Fsqd
_refine_ls_weighting_details 'calc w=1/[\s^2^(Fo^2^)+(0.0657P)^2^+0.6872P] where P=(Fo^2^+2Fc^2^)/3'
_refine_ls_weighting_scheme calc
_refine_ls_wR_factor_gt 0.1206
_refine_ls_wR_factor_ref 0.1349
_reflns_number_gt 5167
_reflns_number_total 7426
_reflns_threshold_expression >2sigma(I)
_cod_data_source_file ja800094e_si_003.cif
_cod_data_source_block 07006
_cod_database_code 4108696

loop_
_symmetry_equiv_pos_as_xyz
'x, y, z'
'-x, -y, -z'

loop_
_atom_site_label
_atom_site_type_symbol
_atom_site_fract_x
_atom_site_fract_y
_atom_site_fract_z
_atom_site_U_iso_or_equiv
_atom_site_adp_type
_atom_site_occupancy
_atom_site_symmetry_multiplicity
_atom_site_calc_flag
_atom_site_refinement_flags
Cu1 Cu 0.85661(4) 0.44093(3) 0.13373(3) 0.02821(13) Uani 1 1 d .
O1 O 0.5397(3) 0.5026(2) -0.11132(16) 0.0454(6) Uani 1 1 d .
N1 N 0.7989(3) 0.5167(2) 0.01499(17) 0.0296(6) Uani 1 1 d .
N2 N 0.9814(3) 0.3037(2) 0.10050(17) 0.0285(6) Uani 1 1 d .
N3 N 0.9175(3) 0.3637(2) 0.25499(17) 0.0283(6) Uani 1 1 d .
N4 N 0.7160(3) 0.5817(2) 0.15487(17) 0.0294(6) Uani 1 1 d .
C1 C 0.6915(3) 0.6175(2) -0.0275(2) 0.0284(7) Uani 1 1 d .
C2 C 0.7179(3) 0.5931(3) -0.1137(2) 0.0320(7) Uani 1 1 d .
H2 H 0.7660 0.6474 -0.1595 0.038 Uiso 1 1 calc R
C3 C 0.8256(3) 0.4798(3) -0.0541(2) 0.0294(7) Uani 1 1 d .
C4 C 0.5965(3) 0.5786(3) -0.1495(2) 0.0320(7) Uani 1 1 d .
C5 C 0.9106(3) 0.3697(3) -0.0549(2) 0.0292(7) Uani 1 1 d .
C6 C 0.9906(3) 0.2881(3) 0.0220(2) 0.0292(7) Uani 1 1 d .
C7 C 1.0948(3) 0.1757(3) 0.0290(2) 0.0328(7) Uani 1 1 d .
H7 H 1.1223 0.1442 -0.0165 0.039 Uiso 1 1 calc R
C8 C 1.1466(3) 0.1228(3) 0.1114(2) 0.0327(7) Uani 1 1 d .
H8 H 1.2170 0.0473 0.1346 0.039 Uiso 1 1 calc R
C9 C 1.0758(3) 0.2016(2) 0.1579(2) 0.0289(7) Uani 1 1 d .
C10 C 1.0956(3) 0.1794(3) 0.2452(2) 0.0295(7) Uani 1 1 d .
C11 C 1.0241(3) 0.2573(2) 0.2902(2) 0.0293(7) Uani 1 1 d .
C12 C 1.0515(4) 0.2388(3) 0.3782(2) 0.0360(8) Uani 1 1 d .
H12 H 1.1204 0.1727 0.4169 0.043 Uiso 1 1 calc R
C13 C 0.9610(3) 0.3332(3) 0.3966(2) 0.0342(7) Uani 1 1 d .
H13 H 0.9553 0.3457 0.4505 0.041 Uiso 1 1 calc R
C14 C 0.8760(3) 0.4101(3) 0.3203(2) 0.0303(7) Uani 1 1 d .
C15 C 0.7664(3) 0.5183(3) 0.3123(2) 0.0316(7) Uani 1 1 d .
C16 C 0.6892(3) 0.5944(3) 0.2358(2) 0.0305(7) Uani 1 1 d .
C17 C 0.5646(3) 0.6955(3) 0.2295(2) 0.0339(7) Uani 1 1 d .
H17 H 0.5230 0.7236 0.2755 0.041 Uiso 1 1 calc R
C18 C 0.5180(3) 0.7428(3) 0.1456(2) 0.0335(7) Uani 1 1 d .
H18 H 0.4367 0.8100 0.1220 0.040 Uiso 1 1 calc R
C19 C 0.6133(3) 0.6732(2) 0.0984(2) 0.0278(7) Uani 1 1 d .
C20 C 0.5999(3) 0.6951(2) 0.0085(2) 0.0278(7) Uani 1 1 d .
C21 C 0.9071(3) 0.3367(3) -0.1309(2) 0.0310(7) Uani 1 1 d .
C22 C 0.9165(4) 0.4153(3) -0.2162(2) 0.0368(8) Uani 1 1 d .
H22 H 0.9284 0.4897 -0.2250 0.044 Uiso 1 1 calc R
C23 C 0.9089(4) 0.3874(3) -0.2881(2) 0.0446(9) Uani 1 1 d .
H23 H 0.9174 0.4416 -0.3458 0.054 Uiso 1 1 calc R
C24 C 0.8888(4) 0.2797(3) -0.2762(2) 0.0436(9) Uani 1 1 d .
H24 H 0.8825 0.2603 -0.3256 0.052 Uiso 1 1 calc R
C25 C 0.8781(4) 0.2022(3) -0.1932(3) 0.0417(9) Uani 1 1 d .
H25 H 0.8651 0.1284 -0.1849 0.050 Uiso 1 1 calc R
C26 C 0.8861(3) 0.2297(3) -0.1206(2) 0.0366(8) Uani 1 1 d .
H26 H 0.8771 0.1751 -0.0633 0.044 Uiso 1 1 calc R
C27 C 1.1976(3) 0.0620(3) 0.2979(2) 0.0316(7) Uani 1 1 d .
C28 C 1.3452(4) 0.0376(3) 0.2854(2) 0.0392(8) Uani 1 1 d .
H28 H 1.3834 0.0960 0.2433 0.047 Uiso 1 1 calc R
C29 C 1.4374(4) -0.0731(3) 0.3348(2) 0.0433(9) Uani 1 1 d .
H29 H 1.5384 -0.0897 0.3263 0.052 Uiso 1 1 calc R
C30 C 1.3824(4) -0.1580(3) 0.3957(2) 0.0402(8) Uani 1 1 d .
H30 H 1.4455 -0.2332 0.4291 0.048 Uiso 1 1 calc R
C31 C 1.2373(4) -0.1344(3) 0.4084(2) 0.0399(8) Uani 1 1 d .
H31 H 1.1998 -0.1932 0.4507 0.048 Uiso 1 1 calc R
C32 C 1.1439(4) -0.0244(3) 0.3594(2) 0.0371(8) Uani 1 1 d .
H32 H 1.0430 -0.0088 0.3682 0.045 Uiso 1 1 calc R
C33 C 0.7359(3) 0.5526(3) 0.3912(2) 0.0349(8) Uani 1 1 d .
C34 C 0.6839(4) 0.4842(3) 0.4685(2) 0.0410(8) Uani 1 1 d .
H34 H 0.6603 0.4171 0.4701 0.049 Uiso 1 1 calc R
C35 C 0.6661(4) 0.5121(4) 0.5432(3) 0.0534(10) Uani 1 1 d .
H35 H 0.6298 0.4647 0.5955 0.064 Uiso 1 1 calc R
C36 C 0.7011(4) 0.6090(4) 0.5421(3) 0.0573(12) Uani 1 1 d .
H36 H 0.6922 0.6266 0.5940 0.069 Uiso 1 1 calc R
C37 C 0.7489(4) 0.6797(3) 0.4653(3) 0.0534(11) Uani 1 1 d .
H37 H 0.7709 0.7474 0.4640 0.064 Uiso 1 1 calc R
C38 C 0.7653(4) 0.6532(3) 0.3897(3) 0.0435(9) Uani 1 1 d .
H38 H 0.7965 0.7036 0.3367 0.052 Uiso 1 1 calc R
C39 C 0.4782(3) 0.7955(2) -0.04373(19) 0.0279(7) Uani 1 1 d .
C40 C 0.4728(3) 0.9131(3) -0.0640(2) 0.0342(7) Uani 1 1 d .
H40 H 0.5483 0.9299 -0.0457 0.041 Uiso 1 1 calc R
C41 C 0.3573(4) 1.0063(3) -0.1111(2) 0.0375(8) Uani 1 1 d .
H41 H 0.3536 1.0863 -0.1239 0.045 Uiso 1 1 calc R
C42 C 0.2486(3) 0.9827(3) -0.1391(2) 0.0361(8) Uani 1 1 d .
H42 H 0.1707 1.0462 -0.1721 0.043 Uiso 1 1 calc R
C43 C 0.2533(3) 0.8667(3) -0.1192(2) 0.0361(8) Uani 1 1 d .
H43 H 0.1782 0.8504 -0.1384 0.043 Uiso 1 1 calc R
C44 C 0.3668(3) 0.7732(3) -0.0713(2) 0.0316(7) Uani 1 1 d .
H44 H 0.3682 0.6934 -0.0573 0.038 Uiso 1 1 calc R
O2 O 0.5592(2) 0.66043(19) -0.22966(14) 0.0376(5) Uani 1 1 d .
C45 C 0.4399(4) 0.6529(3) -0.2697(3) 0.0511(10) Uani 1 1 d .
H45A H 0.3602 0.6453 -0.2268 0.061 Uiso 1 1 calc R
H45B H 0.4722 0.5816 -0.2862 0.061 Uiso 1 1 calc R
C46 C 0.3887(5) 0.7611(3) -0.3489(3) 0.0581(11) Uani 1 1 d .
H46A H 0.4722 0.7725 -0.3878 0.070 Uiso 1 1 calc R
H46B H 0.3219 0.7476 -0.3811 0.070 Uiso 1 1 calc R
C47 C 0.3161(5) 0.8706(4) -0.3320(3) 0.0686(13) Uani 1 1 d .
H47A H 0.3793 0.8813 -0.2956 0.082 Uiso 1 1 calc R
H47B H 0.2272 0.8628 -0.2979 0.082 Uiso 1 1 calc R
C48 C 0.2763(6) 0.9835(4) -0.4175(3) 0.0734(14) Uani 1 1 d .
H48A H 0.3637 0.9919 -0.4517 0.110 Uiso 1 1 calc R
H48B H 0.2303 1.0540 -0.4019 0.110 Uiso 1 1 calc R
H48C H 0.2098 0.9754 -0.4526 0.110 Uiso 1 1 calc R

loop_
_atom_site_aniso_label
_atom_site_aniso_U_11
_atom_site_aniso_U_22
_atom_site_aniso_U_33
_atom_site_aniso_U_23
_atom_site_aniso_U_13
_atom_site_aniso_U_12
Cu1 0.0276(2) 0.01545(18) 0.0354(2) -0.00350(15) -0.00887(15) -0.00237(14)
O1 0.0502(15) 0.0353(13) 0.0468(15) 0.0012(11) -0.0124(12) -0.0225(12)
N1 0.0291(14) 0.0189(12) 0.0360(15) -0.0063(11) -0.0060(11) -0.0037(10)
N2 0.0264(13) 0.0184(12) 0.0358(15) -0.0036(11) -0.0093(11) -0.0047(10)
N3 0.0274(13) 0.0164(12) 0.0369(15) -0.0053(11) -0.0079(11) -0.0037(10)
N4 0.0310(14) 0.0183(12) 0.0347(15) -0.0043(11) -0.0093(11) -0.0052(11)
C1 0.0317(16) 0.0185(14) 0.0294(16) -0.0009(12) -0.0076(13) -0.0070(12)
C2 0.0318(17) 0.0218(15) 0.0362(18) -0.0027(13) -0.0049(14) -0.0081(13)
C3 0.0283(16) 0.0225(15) 0.0329(17) -0.0038(13) -0.0057(13) -0.0075(13)
C4 0.0340(17) 0.0176(14) 0.0367(18) -0.0050(13) -0.0066(14) -0.0014(13)
C5 0.0260(15) 0.0227(15) 0.0342(17) -0.0057(13) -0.0048(13) -0.0052(12)
C6 0.0249(15) 0.0198(14) 0.0413(19) -0.0085(13) -0.0022(13) -0.0068(12)
C7 0.0289(16) 0.0236(15) 0.0427(19) -0.0111(14) -0.0033(14) -0.0040(13)
C8 0.0292(16) 0.0192(15) 0.044(2) -0.0079(13) -0.0077(14) -0.0012(13)
C9 0.0248(15) 0.0171(14) 0.0404(18) -0.0048(13) -0.0067(13) -0.0051(12)
C10 0.0256(15) 0.0199(14) 0.0390(18) -0.0044(13) -0.0091(13) -0.0057(12)
C11 0.0282(16) 0.0189(14) 0.0378(18) -0.0043(13) -0.0093(13) -0.0069(12)
C12 0.0351(18) 0.0227(16) 0.0415(19) -0.0035(14) -0.0165(15) -0.0015(13)
C13 0.0378(18) 0.0243(16) 0.0354(18) -0.0056(13) -0.0144(14) -0.0041(14)
C14 0.0322(17) 0.0199(14) 0.0367(18) -0.0050(13) -0.0113(14) -0.0072(13)
C15 0.0334(17) 0.0205(15) 0.0397(18) -0.0079(13) -0.0091(14) -0.0067(13)
C16 0.0329(17) 0.0218(15) 0.0358(18) -0.0072(13) -0.0068(14) -0.0083(13)
C17 0.0356(18) 0.0212(15) 0.0401(19) -0.0081(13) -0.0089(15) -0.0029(13)
C18 0.0354(17) 0.0198(15) 0.0391(19) -0.0054(13) -0.0088(14) -0.0034(13)
C19 0.0252(15) 0.0172(14) 0.0368(18) -0.0041(12) -0.0061(13) -0.0057(12)
C20 0.0283(16) 0.0150(13) 0.0353(17) -0.0031(12) -0.0059(13) -0.0057(12)
C21 0.0212(15) 0.0243(15) 0.0400(18) -0.0052(13) -0.0098(13) -0.0017(12)
C22 0.0367(18) 0.0305(17) 0.043(2) -0.0097(15) -0.0094(15) -0.0103(14)
C23 0.049(2) 0.039(2) 0.040(2) -0.0057(16) -0.0133(17) -0.0121(17)
C24 0.043(2) 0.043(2) 0.048(2) -0.0198(17) -0.0142(17) -0.0081(16)
C25 0.0343(18) 0.0278(17) 0.061(2) -0.0149(17) -0.0100(17) -0.0053(14)
C26 0.0329(18) 0.0283(17) 0.043(2) -0.0098(15) -0.0049(15) -0.0049(14)
C27 0.0375(18) 0.0168(14) 0.0355(18) -0.0048(13) -0.0113(14) -0.0033(13)
C28 0.0328(18) 0.0258(16) 0.049(2) -0.0046(15) -0.0083(15) -0.0043(14)
C29 0.0331(18) 0.0332(18) 0.052(2) -0.0100(16) -0.0139(16) 0.0031(15)
C30 0.049(2) 0.0194(15) 0.040(2) -0.0065(14) -0.0174(16) 0.0061(14)
C31 0.046(2) 0.0207(16) 0.042(2) -0.0002(14) -0.0109(16) -0.0051(14)
C32 0.0341(18) 0.0235(16) 0.045(2) -0.0036(14) -0.0077(15) -0.0050(14)
C33 0.0322(17) 0.0255(16) 0.043(2) -0.0127(14) -0.0180(15) 0.0030(13)
C34 0.041(2) 0.0312(18) 0.042(2) -0.0110(15) -0.0135(16) 0.0021(15)
C35 0.051(2) 0.050(2) 0.043(2) -0.0165(18) -0.0142(18) 0.0098(19)
C36 0.053(2) 0.056(3) 0.057(3) -0.033(2) -0.029(2) 0.017(2)
C37 0.048(2) 0.036(2) 0.074(3) -0.030(2) -0.033(2) 0.0126(17)
C38 0.040(2) 0.0303(17) 0.054(2) -0.0153(16) -0.0211(17) 0.0055(15)
C39 0.0289(16) 0.0204(14) 0.0276(16) -0.0049(12) -0.0036(13) -0.0023(12)
C40 0.0301(17) 0.0224(15) 0.0440(19) -0.0054(14) -0.0076(14) -0.0052(13)
C41 0.0387(19) 0.0166(15) 0.049(2) -0.0052(14) -0.0059(16) -0.0038(13)
C42 0.0259(16) 0.0275(16) 0.0386(19) -0.0027(14) -0.0060(14) 0.0037(13)
C43 0.0268(16) 0.0368(18) 0.042(2) -0.0120(15) -0.0052(14) -0.0070(14)
C44 0.0318(17) 0.0240(15) 0.0362(18) -0.0074(13) -0.0024(14) -0.0082(13)
O2 0.0421(13) 0.0324(12) 0.0317(12) 0.0005(10) -0.0111(10) -0.0133(10)
C45 0.056(2) 0.049(2) 0.046(2) -0.0034(18) -0.0223(18) -0.0219(19)
C46 0.067(3) 0.046(2) 0.052(2) -0.0055(19) -0.025(2) -0.010(2)
C47 0.067(3) 0.072(3) 0.064(3) -0.020(2) -0.015(2) -0.019(3)
C48 0.097(4) 0.038(2) 0.072(3) -0.006(2) -0.040(3) -0.004(2)

loop_
_atom_type_symbol
_atom_type_description
_atom_type_scat_dispersion_real
_atom_type_scat_dispersion_imag
_atom_type_scat_source
C C 0.0033 0.0016 'International Tables Vol C Tables 4.2.6.8 and 6.1.1.4'
H H 0.0000 0.0000 'International Tables Vol C Tables 4.2.6.8 and 6.1.1.4'
N N 0.0061 0.0033 'International Tables Vol C Tables 4.2.6.8 and 6.1.1.4'
O O 0.0106 0.0060 'International Tables Vol C Tables 4.2.6.8 and 6.1.1.4'
Cu Cu 0.3201 1.2651 'International Tables Vol C Tables 4.2.6.8 and 6.1.1.4'

loop_
_geom_angle_atom_site_label_1
_geom_angle_atom_site_label_2
_geom_angle_atom_site_label_3
_geom_angle
N1 Cu1 N3 179.44(11)
N1 Cu1 N4 87.30(10)
N3 Cu1 N4 92.89(10)
N1 Cu1 N2 86.48(10)
N3 Cu1 N2 93.37(10)
N4 Cu1 N2 172.84(10)
C3 N1 C1 93.5(2)
C3 N1 Cu1 132.9(2)
C1 N1 Cu1 132.2(2)
C6 N2 C9 106.8(3)
C6 N2 Cu1 129.06(19)
C9 N2 Cu1 124.2(2)
C14 N3 C11 106.4(2)
C14 N3 Cu1 126.83(19)
C11 N3 Cu1 126.3(2)
C19 N4 C16 106.6(3)
C19 N4 Cu1 127.9(2)
C16 N4 Cu1 124.8(2)
N1 C1 C20 126.6(3)
N1 C1 C2 92.5(2)
C20 C1 C2 140.8(3)
C4 C2 C3 117.3(3)
C4 C2 C1 117.5(3)
C3 C2 C1 80.4(2)
C4 C2 H2 112.7
C3 C2 H2 112.7
C1 C2 H2 112.7
N1 C3 C5 127.3(3)
N1 C3 C2 93.2(2)
C5 C3 C2 139.0(3)
O1 C4 O2 124.3(3)
O1 C4 C2 124.4(3)
O2 C4 C2 111.3(3)
C3 C5 C6 117.8(3)
C3 C5 C21 120.1(3)
C6 C5 C21 121.9(3)
N2 C6 C5 125.8(3)
N2 C6 C7 109.3(3)
C5 C6 C7 124.9(3)
C8 C7 C6 107.9(3)
C8 C7 H7 126.0
C6 C7 H7 126.0
C7 C8 C9 107.4(3)
C7 C8 H8 126.3
C9 C8 H8 126.3
C10 C9 N2 125.4(3)
C10 C9 C8 126.0(3)
N2 C9 C8 108.6(3)
C9 C10 C11 125.3(3)
C9 C10 C27 117.9(3)
C11 C10 C27 116.8(3)
N3 C11 C10 125.0(3)
N3 C11 C12 109.5(3)
C10 C11 C12 125.5(3)
C13 C12 C11 107.3(3)
C13 C12 H12 126.3
C11 C12 H12 126.3
C12 C13 C14 107.3(3)
C12 C13 H13 126.3
C14 C13 H13 126.3
N3 C14 C15 125.0(3)
N3 C14 C13 109.5(3)
C15 C14 C13 125.6(3)
C16 C15 C14 124.5(3)
C16 C15 C33 118.7(3)
C14 C15 C33 116.9(3)
N4 C16 C15 125.4(3)
N4 C16 C17 109.3(3)
C15 C16 C17 125.2(3)
C18 C17 C16 107.0(3)
C18 C17 H17 126.5
C16 C17 H17 126.5
C17 C18 C19 107.8(3)
C17 C18 H18 126.1
C19 C18 H18 126.1
N4 C19 C20 126.0(3)
N4 C19 C18 109.2(3)
C20 C19 C18 124.7(3)
C1 C20 C19 119.2(3)
C1 C20 C39 120.7(3)
C19 C20 C39 119.9(3)
C26 C21 C22 117.7(3)
C26 C21 C5 121.6(3)
C22 C21 C5 120.6(3)
C23 C22 C21 121.4(3)
C23 C22 H22 119.3
C21 C22 H22 119.3
C22 C23 C24 119.9(3)
C22 C23 H23 120.1
C24 C23 H23 120.1
C25 C24 C23 119.5(3)
C25 C24 H24 120.2
C23 C24 H24 120.2
C24 C25 C26 120.8(3)
C24 C25 H25 119.6
C26 C25 H25 119.6
C25 C26 C21 120.7(3)
C25 C26 H26 119.7
C21 C26 H26 119.7
C32 C27 C28 119.3(3)
C32 C27 C10 119.5(3)
C28 C27 C10 121.2(3)
C27 C28 C29 119.9(3)
C27 C28 H28 120.1
C29 C28 H28 120.1
C30 C29 C28 120.2(3)
C30 C29 H29 119.9
C28 C29 H29 119.9
C31 C30 C29 120.2(3)
C31 C30 H30 119.9
C29 C30 H30 119.9
C30 C31 C32 120.3(3)
C30 C31 H31 119.9
C32 C31 H31 119.9
C27 C32 C31 120.2(3)
C27 C32 H32 119.9
C31 C32 H32 119.9
C34 C33 C38 118.4(3)
C34 C33 C15 121.6(3)
C38 C33 C15 120.0(3)
C35 C34 C33 121.0(4)
C35 C34 H34 119.5
C33 C34 H34 119.5
C34 C35 C36 120.2(4)
C34 C35 H35 119.9
C36 C35 H35 119.9
C37 C36 C35 119.6(4)
C37 C36 H36 120.2
C35 C36 H36 120.2
C36 C37 C38 120.6(4)
C36 C37 H37 119.7
C38 C37 H37 119.7
C37 C38 C33 120.2(4)
C37 C38 H38 119.9
C33 C38 H38 119.9
C44 C39 C40 118.8(3)
C44 C39 C20 120.5(3)
C40 C39 C20 120.6(3)
C39 C40 C41 120.4(3)
C39 C40 H40 119.8
C41 C40 H40 119.8
C42 C41 C40 120.2(3)
C42 C41 H41 119.9
C40 C41 H41 119.9
C43 C42 C41 119.7(3)
C43 C42 H42 120.1
C41 C42 H42 120.1
C42 C43 C44 120.6(3)
C42 C43 H43 119.7
C44 C43 H43 119.7
C43 C44 C39 120.4(3)
C43 C44 H44 119.8
C39 C44 H44 119.8
C4 O2 C45 114.9(3)
O2 C45 C46 109.9(3)
O2 C45 H45A 109.7
C46 C45 H45A 109.7
O2 C45 H45B 109.7
C46 C45 H45B 109.7
H45A C45 H45B 108.2
C47 C46 C45 115.3(4)
C47 C46 H46A 108.5
C45 C46 H46A 108.5
C47 C46 H46B 108.5
C45 C46 H46B 108.5
H46A C46 H46B 107.5
C46 C47 C48 113.3(4)
C46 C47 H47A 108.9
C48 C47 H47A 108.9
C46 C47 H47B 108.9
C48 C47 H47B 108.9
H47A C47 H47B 107.7
C47 C48 H48A 109.5
C47 C48 H48B 109.5
H48A C48 H48B 109.5
C47 C48 H48C 109.5
H48A C48 H48C 109.5
H48B C48 H48C 109.5

loop_
_geom_bond_atom_site_label_1
_geom_bond_atom_site_label_2
_geom_bond_distance
Cu1 N1 1.887(3)
Cu1 N3 1.932(3)
Cu1 N4 1.996(3)
Cu1 N2 2.005(3)
O1 C4 1.205(4)
N1 C3 1.354(4)
N1 C1 1.368(4)
N2 C6 1.369(4)
N2 C9 1.394(4)
N3 C14 1.374(4)
N3 C11 1.379(4)
N4 C19 1.374(4)
N4 C16 1.385(4)
C1 C20 1.369(4)
C1 C2 1.537(5)
C2 C4 1.491(5)
C2 C3 1.535(4)
C2 H2 1.0000
C3 C5 1.383(4)
C4 O2 1.337(4)
C5 C6 1.421(4)
C5 C21 1.472(5)
C6 C7 1.436(4)
C7 C8 1.345(4)
C7 H7 0.9500
C8 C9 1.441(4)
C8 H8 0.9500
C9 C10 1.381(4)
C10 C11 1.415(4)
C10 C27 1.500(4)
C11 C12 1.424(5)
C12 C13 1.356(5)
C12 H12 0.9500
C13 C14 1.426(4)
C13 H13 0.9500
C14 C15 1.417(4)
C15 C16 1.390(4)
C15 C33 1.490(5)
C16 C17 1.439(4)
C17 C18 1.352(4)
C17 H17 0.9500
C18 C19 1.437(4)
C18 H18 0.9500
C19 C20 1.412(4)
C20 C39 1.494(4)
C21 C26 1.393(4)
C21 C22 1.393(4)
C22 C23 1.378(5)
C22 H22 0.9500
C23 C24 1.390(5)
C23 H23 0.9500
C24 C25 1.364(5)
C24 H24 0.9500
C25 C26 1.385(5)
C25 H25 0.9500
C26 H26 0.9500
C27 C32 1.385(4)
C27 C28 1.389(5)
C28 C29 1.397(4)
C28 H28 0.9500
C29 C30 1.376(5)
C29 H29 0.9500
C30 C31 1.367(5)
C30 H30 0.9500
C31 C32 1.395(4)
C31 H31 0.9500
C32 H32 0.9500
C33 C34 1.387(5)
C33 C38 1.398(5)
C34 C35 1.382(5)
C34 H34 0.9500
C35 C36 1.383(6)
C35 H35 0.9500
C36 C37 1.375(6)
C36 H36 0.9500
C37 C38 1.387(5)
C37 H37 0.9500
C38 H38 0.9500
C39 C44 1.388(4)
C39 C40 1.393(4)
C40 C41 1.394(4)
C40 H40 0.9500
C41 C42 1.378(5)
C41 H41 0.9500
C42 C43 1.376(5)
C42 H42 0.9500
C43 C44 1.388(4)
C43 H43 0.9500
C44 H44 0.9500
O2 C45 1.466(4)
C45 C46 1.483(5)
C45 H45A 0.9900
C45 H45B 0.9900
C46 C47 1.460(6)
C46 H46A 0.9900
C46 H46B 0.9900
C47 C48 1.560(6)
C47 H47A 0.9900
C47 H47B 0.9900
C48 H48A 0.9800
C48 H48B 0.9800
C48 H48C 0.9800

loop_
_geom_torsion_atom_site_label_1
_geom_torsion_atom_site_label_2
_geom_torsion_atom_site_label_3
_geom_torsion_atom_site_label_4
_geom_torsion
N3 Cu1 N1 C3 80(11)
N4 Cu1 N1 C3 -170.3(3)
N2 Cu1 N1 C3 6.1(3)
N3 Cu1 N1 C1 -117(11)
N4 Cu1 N1 C1 -7.3(3)
N2 Cu1 N1 C1 169.1(3)
N1 Cu1 N2 C6 -5.4(3)
N3 Cu1 N2 C6 175.2(3)
N4 Cu1 N2 C6 24.4(10)
N1 Cu1 N2 C9 176.3(2)
N3 Cu1 N2 C9 -3.2(2)
N4 Cu1 N2 C9 -153.9(8)
N1 Cu1 N3 C14 104(11)
N4 Cu1 N3 C14 -5.5(3)
N2 Cu1 N3 C14 177.9(2)
N1 Cu1 N3 C11 -68(11)
N4 Cu1 N3 C11 -177.0(2)
N2 Cu1 N3 C11 6.5(2)
N1 Cu1 N4 C19 9.8(2)
N3 Cu1 N4 C19 -170.7(2)
N2 Cu1 N4 C19 -19.9(10)
N1 Cu1 N4 C16 178.6(2)
N3 Cu1 N4 C16 -1.9(2)
N2 Cu1 N4 C16 148.9(8)
C3 N1 C1 C20 171.6(3)
Cu1 N1 C1 C20 4.0(5)
C3 N1 C1 C2 -4.6(2)
Cu1 N1 C1 C2 -172.2(2)
N1 C1 C2 C4 120.0(3)
C20 C1 C2 C4 -55.3(5)
N1 C1 C2 C3 4.1(2)
C20 C1 C2 C3 -171.1(4)
C1 N1 C3 C5 -169.0(3)
Cu1 N1 C3 C5 -1.5(5)
C1 N1 C3 C2 4.6(2)
Cu1 N1 C3 C2 172.1(2)
C4 C2 C3 N1 -120.2(3)
C1 C2 C3 N1 -4.2(2)
C4 C2 C3 C5 52.0(5)
C1 C2 C3 C5 168.1(4)
C3 C2 C4 O1 32.8(5)
C1 C2 C4 O1 -60.4(4)
C3 C2 C4 O2 -146.8(3)
C1 C2 C4 O2 120.0(3)
N1 C3 C5 C6 -6.3(5)
C2 C3 C5 C6 -176.5(3)
N1 C3 C5 C21 168.8(3)
C2 C3 C5 C21 -1.5(6)
C9 N2 C6 C5 178.8(3)
Cu1 N2 C6 C5 0.2(4)
C9 N2 C6 C7 -1.3(3)
Cu1 N2 C6 C7 -179.9(2)
C3 C5 C6 N2 6.6(5)
C21 C5 C6 N2 -168.4(3)
C3 C5 C6 C7 -173.3(3)
C21 C5 C6 C7 11.8(5)
N2 C6 C7 C8 0.9(4)
C5 C6 C7 C8 -179.2(3)
C6 C7 C8 C9 -0.1(3)
C6 N2 C9 C10 -177.7(3)
Cu1 N2 C9 C10 1.0(4)
C6 N2 C9 C8 1.2(3)
Cu1 N2 C9 C8 179.90(19)
C7 C8 C9 C10 178.2(3)
C7 C8 C9 N2 -0.7(3)
N2 C9 C10 C11 -0.6(5)
C8 C9 C10 C11 -179.4(3)
N2 C9 C10 C27 177.5(3)
C8 C9 C10 C27 -1.3(5)
C14 N3 C11 C10 179.1(3)
Cu1 N3 C11 C10 -8.0(4)
C14 N3 C11 C12 -1.4(3)
Cu1 N3 C11 C12 171.5(2)
C9 C10 C11 N3 4.3(5)
C27 C10 C11 N3 -173.8(3)
C9 C10 C11 C12 -175.1(3)
C27 C10 C11 C12 6.7(5)
N3 C11 C12 C13 0.5(4)
C10 C11 C12 C13 -180.0(3)
C11 C12 C13 C14 0.5(4)
C11 N3 C14 C15 -178.8(3)
Cu1 N3 C14 C15 8.4(4)
C11 N3 C14 C13 1.7(3)
Cu1 N3 C14 C13 -171.1(2)
C12 C13 C14 N3 -1.4(4)
C12 C13 C14 C15 179.1(3)
N3 C14 C15 C16 -2.4(5)
C13 C14 C15 C16 177.1(3)
N3 C14 C15 C33 179.1(3)
C13 C14 C15 C33 -1.4(5)
C19 N4 C16 C15 178.4(3)
Cu1 N4 C16 C15 7.6(4)
C19 N4 C16 C17 1.1(3)
Cu1 N4 C16 C17 -169.7(2)
C14 C15 C16 N4 -6.1(5)
C33 C15 C16 N4 172.4(3)
C14 C15 C16 C17 170.7(3)
C33 C15 C16 C17 -10.8(5)
N4 C16 C17 C18 -0.3(4)
C15 C16 C17 C18 -177.5(3)
C16 C17 C18 C19 -0.7(3)
C16 N4 C19 C20 179.8(3)
Cu1 N4 C19 C20 -9.8(4)
C16 N4 C19 C18 -1.5(3)
Cu1 N4 C19 C18 168.9(2)
C17 C18 C19 N4 1.4(3)
C17 C18 C19 C20 -179.9(3)
N1 C1 C20 C19 0.2(5)
C2 C1 C20 C19 174.3(3)
N1 C1 C20 C39 -174.0(3)
C2 C1 C20 C39 0.1(6)
N4 C19 C20 C1 3.1(4)
C18 C19 C20 C1 -175.4(3)
N4 C19 C20 C39 177.3(3)
C18 C19 C20 C39 -1.2(4)
C3 C5 C21 C26 -129.0(3)
C6 C5 C21 C26 45.9(4)
C3 C5 C21 C22 47.2(4)
C6 C5 C21 C22 -137.9(3)
C26 C21 C22 C23 -1.6(5)
C5 C21 C22 C23 -177.9(3)
C21 C22 C23 C24 1.2(5)
C22 C23 C24 C25 -0.6(5)
C23 C24 C25 C26 0.5(5)
C24 C25 C26 C21 -0.9(5)
C22 C21 C26 C25 1.4(5)
C5 C21 C26 C25 177.7(3)
C9 C10 C27 C32 -106.3(4)
C11 C10 C27 C32 71.9(4)
C9 C10 C27 C28 72.7(4)
C11 C10 C27 C28 -109.0(4)
C32 C27 C28 C29 -0.2(5)
C10 C27 C28 C29 -179.3(3)
C27 C28 C29 C30 0.1(6)
C28 C29 C30 C31 -0.2(6)
C29 C30 C31 C32 0.3(5)
C28 C27 C32 C31 0.4(5)
C10 C27 C32 C31 179.5(3)
C30 C31 C32 C27 -0.4(5)
C16 C15 C33 C34 117.8(3)
C14 C15 C33 C34 -63.6(4)
C16 C15 C33 C38 -64.9(4)
C14 C15 C33 C38 113.6(3)
C38 C33 C34 C35 -2.2(5)
C15 C33 C34 C35 175.2(3)
C33 C34 C35 C36 -0.5(5)
C34 C35 C36 C37 2.3(6)
C35 C36 C37 C38 -1.4(5)
C36 C37 C38 C33 -1.3(5)
C34 C33 C38 C37 3.0(5)
C15 C33 C38 C37 -174.4(3)
C1 C20 C39 C44 65.0(4)
C19 C20 C39 C44 -109.1(3)
C1 C20 C39 C40 -116.4(3)
C19 C20 C39 C40 69.4(4)
C44 C39 C40 C41 0.1(5)
C20 C39 C40 C41 -178.5(3)
C39 C40 C41 C42 -1.0(5)
C40 C41 C42 C43 1.0(5)
C41 C42 C43 C44 -0.1(5)
C42 C43 C44 C39 -0.8(5)
C40 C39 C44 C43 0.9(5)
C20 C39 C44 C43 179.5(3)
O1 C4 O2 C45 0.6(5)
C2 C4 O2 C45 -179.8(3)
C4 O2 C45 C46 168.3(3)
O2 C45 C46 C47 -69.0(5)
C45 C46 C47 C48 175.0(4)
